data_7009000
loop_
_publ_author_name
'Kay Lee, Hung'
'Wong, Yee-Lok'
'Zhou, Zhong-Yuan'
'Zhang, Ze-Ying'
'Ng, Dennis K. P.'
'Mak, Thomas C. W.'

_publ_section_title
;
 Synthesis and structures of dioxo-Mo(VI) and -W(VI) amides
;
_journal_issue 4
_journal_name_full 'Journal of the Chemical Society, Dalton Transactions'
_journal_page_first 539
_journal_paper_doi 10.1039/a907811h
_journal_year 2000
_chemical_formula_sum 'C18 H30 N4 O2 Si2 W'
_chemical_formula_weight 574.49
_chemical_name_systematic
; 
 ? 
;
_space_group_IT_number 14
_symmetry_cell_setting monoclinic
_symmetry_space_group_name_Hall '-P 2ybc'
_symmetry_space_group_name_H-M 'P 1 21/c 1'
_atom_sites_solution_hydrogens geom
_atom_sites_solution_primary direct
_atom_sites_solution_secondary difmap
_audit_creation_method SHELXL-97
_cell_angle_alpha 90.00
_cell_angle_beta 97.91(3)
_cell_angle_gamma 90.00
_cell_formula_units_Z 4
_cell_length_a 13.965(3)
_cell_length_b 11.848(2)
_cell_length_c 14.239(3)
_cell_measurement_temperature 294(2)
_cell_volume 2333.5(8)
_computing_cell_refinement 'AFC7R Rigaku'
_computing_data_collection 'AFC7R Rigaku'
_computing_data_reduction 'Siemens PC'
_computing_molecular_graphics 'Siemens shelxtl'
_computing_structure_refinement 'SHELXL-97 (Sheldrick, 1997)'
_computing_structure_solution 'SHELXS-97 (Sheldrick, 1990)'
_diffrn_ambient_temperature 294(2)
_diffrn_measured_fraction_theta_full 0.995
_diffrn_measured_fraction_theta_max 0.995
_diffrn_measurement_device_type 'AFC7R Rigaku'
_diffrn_measurement_method '\w scans'
_diffrn_radiation_monochromator graphite
_diffrn_radiation_source 'rotation anode'
_diffrn_radiation_type MoK\a
_diffrn_radiation_wavelength 0.71073
_diffrn_reflns_av_R_equivalents 0.0000
_diffrn_reflns_av_sigmaI/netI 0.0333
_diffrn_reflns_limit_h_max 17
_diffrn_reflns_limit_h_min -17
_diffrn_reflns_limit_k_max 14
_diffrn_reflns_limit_k_min 0
_diffrn_reflns_limit_l_max 17
_diffrn_reflns_limit_l_min 0
_diffrn_reflns_number 4590
_diffrn_reflns_theta_full 26.05
_diffrn_reflns_theta_max 26.05
_diffrn_reflns_theta_min 2.24
_diffrn_standards_interval_count 150
_diffrn_standards_number 3
_exptl_absorpt_coefficient_mu 5.071
_exptl_absorpt_correction_T_max 1.0000
_exptl_absorpt_correction_T_min 0.6167
_exptl_absorpt_correction_type empirical
_exptl_crystal_colour Colorless
_exptl_crystal_density_diffrn 1.635
_exptl_crystal_density_method 'not measured'
_exptl_crystal_description Prism
_exptl_crystal_F_000 1136
_exptl_crystal_size_max 0.42
_exptl_crystal_size_mid 0.34
_exptl_crystal_size_min 0.32
_refine_diff_density_max 1.151
_refine_diff_density_min -0.860
_refine_diff_density_rms 0.129
_refine_ls_extinction_coef 0.00022(14)
_refine_ls_extinction_expression Fc^*^=kFc[1+0.001xFc^2^\l^3^/sin(2\q)]^-1/4^
_refine_ls_extinction_method SHELXL
_refine_ls_goodness_of_fit_ref 1.115
_refine_ls_hydrogen_treatment mixed
_refine_ls_matrix_type full
_refine_ls_number_parameters 245
_refine_ls_number_reflns 4590
_refine_ls_number_restraints 0
_refine_ls_restrained_S_all 1.115
_refine_ls_R_factor_all 0.0476
_refine_ls_R_factor_gt 0.0392
_refine_ls_shift/su_max 0.176
_refine_ls_shift/su_mean 0.016
_refine_ls_structure_factor_coef Fsqd
_refine_ls_weighting_details 'calc w=1/[\s^2^(Fo^2^)+(0.1000P)^2^+0.0000P] where P=(Fo^2^+2Fc^2^)/3'
_refine_ls_weighting_scheme calc
_refine_ls_wR_factor_gt 0.1406
_refine_ls_wR_factor_ref 0.1461
_reflns_number_gt 3968
_reflns_number_total 4590
_reflns_threshold_expression >2sigma(I)
_cod_data_source_file a907811h.txt
_cod_data_source_block ylw1
_cod_depositor_comments
;
The following automatic conversions were performed:
'_symmetry_cell_setting' value 'Monoclinic' changed to 'monoclinic'
according to '/home/saulius/struct/CIF-dictionaries/cif_core.dic'
dictionary named 'cif_core.dic' version 2.4.1 from
2010-06-29.

'_exptl_absorpt_correction_type' value 'Empirical' changed to
'empirical' according to
'/home/saulius/struct/CIF-dictionaries/cif_core.dic' dictionary named
'cif_core.dic' version 2.4.1 from 2010-06-29.

Automatic conversion script
Id: cif_fix_enum 1527 2010-12-29 10:47:43Z saulius 
;
_cod_original_cell_volume 2333.8(8)
_cod_original_sg_symbol_H-M P2(1)/c
_cod_database_code 7009000

loop_
_symmetry_equiv_pos_as_xyz
'x, y, z'
'-x, y+1/2, -z+1/2'
'-x, -y, -z'
'x, -y-1/2, z-1/2'

loop_
_atom_site_label
_atom_site_type_symbol
_atom_site_fract_x
_atom_site_fract_y
_atom_site_fract_z
_atom_site_U_iso_or_equiv
_atom_site_adp_type
_atom_site_occupancy
_atom_site_symmetry_multiplicity
_atom_site_calc_flag
_atom_site_refinement_flags
_atom_site_disorder_assembly
_atom_site_disorder_group
W1 W 0.738267(12) 0.074706(13) 0.021665(11) 0.04601(6) Uani 1 1 d . . .
Si1 Si 0.68498(11) -0.19164(11) 0.09988(10) 0.0598(3) Uani 1 1 d . . .
Si2 Si 0.79015(11) 0.35269(11) -0.04163(10) 0.0599(3) Uani 1 1 d . . .
O1 O 0.8223(3) 0.1110(3) 0.1160(3) 0.0689(10) Uani 1 1 d . . .
O2 O 0.6293(3) 0.0940(3) 0.0626(2) 0.0643(9) Uani 1 1 d . . .
N1 N 0.7369(3) -0.1005(4) 0.0240(3) 0.0556(12) Uani 1 1 d . . .
N2 N 0.8459(3) -0.0254(3) -0.0587(3) 0.0548(10) Uani 1 1 d . . .
N3 N 0.7527(3) 0.2129(3) -0.0642(3) 0.0530(9) Uani 1 1 d . . .
N4 N 0.6640(3) 0.0727(3) -0.1340(3) 0.0479(10) Uani 1 1 d . . .
C1 C 0.8030(3) -0.1229(4) -0.0343(3) 0.0522(11) Uani 1 1 d . . .
C2 C 0.8296(4) -0.2253(5) -0.0709(4) 0.0709(15) Uani 1 1 d . . .
H2A H 0.7992 -0.2920 -0.0571 0.085 Uiso 1 1 calc R . .
C3 C 0.9009(4) -0.2261(5) -0.1271(4) 0.0804(17) Uani 1 1 d . . .
H3A H 0.9202 -0.2945 -0.1506 0.096 Uiso 1 1 calc R . .
C4 C 0.9446(4) -0.1289(6) -0.1499(4) 0.0806(18) Uani 1 1 d . . .
H4A H 0.9937 -0.1307 -0.1878 0.097 Uiso 1 1 calc R . .
C5 C 0.9140(3) -0.0254(5) -0.1148(4) 0.0652(14) Uani 1 1 d . . .
C6 C 0.9557(4) 0.0841(5) -0.1375(4) 0.0782(19) Uani 1 1 d . . .
H6A H 0.9252 0.1437 -0.1069 0.117 Uiso 1 1 calc R . .
H6B H 0.9453 0.0955 -0.2049 0.117 Uiso 1 1 calc R . .
H6C H 1.0239 0.0842 -0.1155 0.117 Uiso 1 1 calc R . .
C7 C 0.6693(6) -0.1106(5) 0.2082(4) 0.098(2) Uani 1 1 d . . .
H7A H 0.7307 -0.0814 0.2364 0.147 Uiso 1 1 calc R . .
H7B H 0.6437 -0.1592 0.2526 0.147 Uiso 1 1 calc R . .
H7C H 0.6254 -0.0492 0.1917 0.147 Uiso 1 1 calc R . .
C8 C 0.5704(5) -0.2494(6) 0.0430(5) 0.107(2) Uani 1 1 d . . .
H8A H 0.5809 -0.2908 -0.0127 0.161 Uiso 1 1 calc R . .
H8B H 0.5258 -0.1889 0.0254 0.161 Uiso 1 1 calc R . .
H8C H 0.5441 -0.2989 0.0863 0.161 Uiso 1 1 calc R . .
C9 C 0.7700(5) -0.3105(5) 0.1362(4) 0.089(2) Uani 1 1 d . . .
H9A H 0.8305 -0.2807 0.1663 0.133 Uiso 1 1 calc R . .
H9B H 0.7804 -0.3532 0.0813 0.133 Uiso 1 1 calc R . .
H9C H 0.7427 -0.3586 0.1799 0.133 Uiso 1 1 calc R . .
C10 C 0.6972(3) 0.1778(4) -0.1479(3) 0.0521(11) Uani 1 1 d . . .
C11 C 0.6760(4) 0.2339(4) -0.2334(3) 0.0645(14) Uani 1 1 d . . .
H11A H 0.7005 0.3056 -0.2420 0.077 Uiso 1 1 calc R . .
C12 C 0.6183(4) 0.1809(5) -0.3045(3) 0.0652(14) Uani 1 1 d . . .
H12A H 0.6018 0.2174 -0.3623 0.078 Uiso 1 1 calc R . .
C13 C 0.5835(4) 0.0728(4) -0.2919(4) 0.0648(15) Uani 1 1 d . . .
H13A H 0.5444 0.0366 -0.3410 0.078 Uiso 1 1 calc R . .
C14 C 0.6078(3) 0.0202(4) -0.2058(3) 0.0521(11) Uani 1 1 d . . .
C15 C 0.5707(4) -0.0944(4) -0.1844(4) 0.0624(13) Uani 1 1 d . . .
H15A H 0.5962 -0.1155 -0.1207 0.094 Uiso 1 1 calc R . .
H15B H 0.5907 -0.1485 -0.2279 0.094 Uiso 1 1 calc R . .
H15C H 0.5013 -0.0926 -0.1907 0.094 Uiso 1 1 calc R . .
C16 C 0.8778(6) 0.3984(5) -0.1211(5) 0.091(2) Uani 1 1 d . . .
H16A H 0.9339 0.3509 -0.1112 0.136 Uiso 1 1 calc R . .
H16B H 0.8964 0.4753 -0.1071 0.136 Uiso 1 1 calc R . .
H16C H 0.8483 0.3928 -0.1859 0.136 Uiso 1 1 calc R . .
C17 C 0.6815(5) 0.4438(5) -0.0594(5) 0.085(2) Uani 1 1 d . . .
H17A H 0.6509 0.4373 -0.1238 0.128 Uiso 1 1 calc R . .
H17B H 0.7001 0.5208 -0.0464 0.128 Uiso 1 1 calc R . .
H17C H 0.6372 0.4205 -0.0173 0.128 Uiso 1 1 calc R . .
C18 C 0.8483(4) 0.3663(5) 0.0831(4) 0.0775(17) Uani 1 1 d . . .
H18A H 0.9049 0.3195 0.0930 0.116 Uiso 1 1 calc R . .
H18B H 0.8037 0.3428 0.1249 0.116 Uiso 1 1 calc R . .
H18C H 0.8663 0.4435 0.0959 0.116 Uiso 1 1 calc R . .

loop_
_atom_site_aniso_label
_atom_site_aniso_U_11
_atom_site_aniso_U_22
_atom_site_aniso_U_33
_atom_site_aniso_U_23
_atom_site_aniso_U_13
_atom_site_aniso_U_12
W1 0.05438(12) 0.03510(11) 0.04933(11) -0.00075(6) 0.00990(9) 0.00200(6)
Si1 0.0704(8) 0.0405(6) 0.0691(7) 0.0084(6) 0.0119(6) 0.0019(6)
Si2 0.0697(7) 0.0389(6) 0.0713(7) 0.0007(6) 0.0099(6) -0.0101(6)
O1 0.076(2) 0.0615(19) 0.0672(19) -0.0089(18) 0.0042(17) -0.0057(19)
O2 0.083(2) 0.0484(16) 0.0669(19) 0.0033(14) 0.0293(17) 0.0148(16)
N1 0.059(3) 0.0379(18) 0.070(3) -0.0016(15) 0.011(2) 0.0057(15)
N2 0.0505(19) 0.054(2) 0.060(2) -0.0066(18) 0.0094(16) 0.0047(17)
N3 0.060(2) 0.0406(19) 0.0564(19) -0.0020(16) 0.0019(16) -0.0009(16)
N4 0.052(2) 0.0356(19) 0.057(2) -0.0024(13) 0.0126(16) -0.0005(13)
C1 0.049(2) 0.047(2) 0.061(2) -0.004(2) 0.0093(18) 0.012(2)
C2 0.079(3) 0.056(3) 0.079(3) -0.023(2) 0.014(3) 0.008(3)
C3 0.075(3) 0.069(3) 0.101(4) -0.026(3) 0.024(3) 0.010(3)
C4 0.066(3) 0.098(4) 0.080(3) -0.012(3) 0.018(3) 0.018(3)
C5 0.047(2) 0.088(4) 0.062(3) -0.004(3) 0.013(2) -0.006(3)
C6 0.057(3) 0.105(5) 0.076(3) 0.005(3) 0.022(3) -0.007(3)
C7 0.167(6) 0.056(3) 0.085(3) -0.005(3) 0.066(3) 0.002(4)
C8 0.082(4) 0.107(4) 0.125(5) 0.060(4) -0.012(4) -0.033(3)
C9 0.111(5) 0.071(3) 0.078(3) 0.008(3) -0.007(3) 0.024(3)
C10 0.059(2) 0.044(2) 0.054(2) -0.0011(19) 0.0083(18) -0.006(2)
C11 0.072(3) 0.056(3) 0.065(3) 0.014(2) 0.011(2) 0.004(2)
C12 0.075(3) 0.067(3) 0.055(2) 0.009(2) 0.010(2) 0.001(3)
C13 0.067(3) 0.063(3) 0.064(3) -0.008(2) 0.004(2) -0.003(2)
C14 0.056(2) 0.048(2) 0.054(2) -0.0040(19) 0.0131(18) -0.0056(19)
C15 0.066(3) 0.049(2) 0.073(3) -0.008(2) 0.013(2) -0.009(2)
C16 0.106(5) 0.060(3) 0.109(5) 0.006(3) 0.030(4) -0.020(3)
C17 0.113(5) 0.048(3) 0.092(4) -0.001(3) 0.005(4) 0.005(3)
C18 0.077(3) 0.054(3) 0.097(4) -0.009(3) -0.006(3) -0.016(3)

loop_
_atom_type_symbol
_atom_type_description
_atom_type_scat_dispersion_real
_atom_type_scat_dispersion_imag
_atom_type_scat_source
C C 0.0033 0.0016 'International Tables Vol C Tables 4.2.6.8 and 6.1.1.4'
H H 0.0000 0.0000 'International Tables Vol C Tables 4.2.6.8 and 6.1.1.4'
N N 0.0061 0.0033 'International Tables Vol C Tables 4.2.6.8 and 6.1.1.4'
O O 0.0106 0.0060 'International Tables Vol C Tables 4.2.6.8 and 6.1.1.4'
Si Si 0.0817 0.0704 'International Tables Vol C Tables 4.2.6.8 and 6.1.1.4'
W W -0.8490 6.8722 'International Tables Vol C Tables 4.2.6.8 and 6.1.1.4'

loop_
_geom_angle_atom_site_label_1
_geom_angle_atom_site_label_2
_geom_angle_atom_site_label_3
_geom_angle
_geom_angle_site_symmetry_1
_geom_angle_site_symmetry_3
_geom_angle_publ_flag
O1 W1 O2 104.13(18) . . ?
O1 W1 N3 98.77(17) . . ?
O2 W1 N3 104.96(16) . . ?
O1 W1 N1 104.23(16) . . ?
O2 W1 N1 96.72(15) . . ?
N3 W1 N1 143.32(14) . . ?
O1 W1 N4 157.22(16) . . ?
O2 W1 N4 91.44(16) . . ?
N3 W1 N4 60.62(13) . . ?
N1 W1 N4 90.06(12) . . ?
O1 W1 N2 95.39(16) . . ?
O2 W1 N2 153.37(15) . . ?
N3 W1 N2 89.47(15) . . ?
N1 W1 N2 60.49(14) . . ?
N4 W1 N2 76.08(13) . . ?
N1 Si1 C8 111.7(3) . . ?
N1 Si1 C7 107.4(3) . . ?
C8 Si1 C7 111.5(4) . . ?
N1 Si1 C9 109.5(3) . . ?
C8 Si1 C9 109.0(3) . . ?
C7 Si1 C9 107.6(3) . . ?
N3 Si2 C17 107.9(2) . . ?
N3 Si2 C18 109.7(2) . . ?
C17 Si2 C18 108.9(3) . . ?
N3 Si2 C16 111.6(3) . . ?
C17 Si2 C16 110.0(3) . . ?
C18 Si2 C16 108.6(3) . . ?
C1 N1 Si1 129.3(4) . . ?
C1 N1 W1 100.3(3) . . ?
Si1 N1 W1 129.1(2) . . ?
C5 N2 C1 121.9(5) . . ?
C5 N2 W1 149.4(4) . . ?
C1 N2 W1 88.3(3) . . ?
C10 N3 Si2 123.8(3) . . ?
C10 N3 W1 100.4(3) . . ?
Si2 N3 W1 133.6(2) . . ?
C14 N4 C10 119.3(4) . . ?
C14 N4 W1 150.0(3) . . ?
C10 N4 W1 90.8(3) . . ?
N1 C1 N2 110.5(4) . . ?
N1 C1 C2 129.9(5) . . ?
N2 C1 C2 119.6(5) . . ?
C3 C2 C1 118.7(5) . . ?
C4 C3 C2 121.4(6) . . ?
C3 C4 C5 118.8(5) . . ?
N2 C5 C4 119.5(6) . . ?
N2 C5 C6 118.0(5) . . ?
C4 C5 C6 122.5(5) . . ?
N4 C10 C11 122.3(4) . . ?
N4 C10 N3 108.2(4) . . ?
C11 C10 N3 129.5(4) . . ?
C12 C11 C10 117.9(5) . . ?
C11 C12 C13 120.8(5) . . ?
C14 C13 C12 119.0(5) . . ?
N4 C14 C13 120.8(4) . . ?
N4 C14 C15 116.4(4) . . ?
C13 C14 C15 122.8(4) . . ?

loop_
_geom_bond_atom_site_label_1
_geom_bond_atom_site_label_2
_geom_bond_distance
_geom_bond_site_symmetry_2
_geom_bond_publ_flag
W1 O1 1.712(4) . ?
W1 O2 1.718(4) . ?
W1 N3 2.070(4) . ?
W1 N1 2.076(5) . ?
W1 N4 2.315(4) . ?
W1 N2 2.333(4) . ?
Si1 N1 1.754(4) . ?
Si1 C8 1.825(7) . ?
Si1 C7 1.855(6) . ?
Si1 C9 1.868(6) . ?
Si2 N3 1.753(4) . ?
Si2 C17 1.851(7) . ?
Si2 C18 1.855(6) . ?
Si2 C16 1.858(8) . ?
N1 C1 1.349(6) . ?
N2 C5 1.324(6) . ?
N2 C1 1.368(6) . ?
N3 C10 1.393(6) . ?
N4 C14 1.351(6) . ?
N4 C10 1.352(5) . ?
C1 C2 1.391(7) . ?
C2 C3 1.362(9) . ?
C3 C4 1.363(9) . ?
C4 C5 1.412(9) . ?
C5 C6 1.477(8) . ?
C10 C11 1.383(6) . ?
C11 C12 1.358(7) . ?
C12 C13 1.391(7) . ?
C13 C14 1.377(7) . ?
C14 C15 1.499(7) . ?
